data_7709702
loop_
_publ_author_name
'Hylland, Knut T.'
'Schmidtke, Inga L.'
'Wragg, David S.'
'Nova, Ainara'
'Tilset, Mats'

_publ_section_title
;
 Synthesis of substituted (N,C) and (N,C,C) Au(iii) complexes: the
 influence of sterics and electronics on cyclometalation reactions
;
_journal_name_full 'Dalton Transactions'
_journal_paper_doi 10.1039/D2DT00371F
_journal_year 2022
_chemical_formula_moiety 'C19 H19 Au F3 N O2'
_chemical_formula_sum 'C19 H0.25 Au F3 N O2'
_chemical_formula_weight 528.42
_space_group_crystal_system triclinic
_space_group_IT_number 2
_space_group_name_Hall '-P 1'
_space_group_name_H-M_alt 'P -1'
_atom_sites_solution_hydrogens geom
_audit_creation_date 2021-12-03
_audit_creation_method
;
Olex2 1.5
(compiled 2021.11.18 svn.ra9532c28 for OlexSys, GUI svn.r6429)
;
_audit_update_record
;
2021-12-03 deposited with the CCDC.	2022-03-04 downloaded from the CCDC.
;
_cell_angle_alpha 65.3080(10)
_cell_angle_beta 78.6650(10)
_cell_angle_gamma 82.5260(10)
_cell_formula_units_Z 4
_cell_length_a 9.0910(5)
_cell_length_b 14.2888(8)
_cell_length_c 16.1720(9)
_cell_measurement_reflns_used 9711
_cell_measurement_temperature 100.0
_cell_measurement_theta_max 26.45
_cell_measurement_theta_min 2.49
_cell_volume 1868.71(18)
_computing_cell_refinement 'SAINT V8.40A (Bruker, 2019)'
_computing_data_reduction 'SAINT V8.40A (Bruker, 2019)'
_computing_molecular_graphics 'Olex2 1.5 (Dolomanov et al., 2009)'
_computing_publication_material 'Olex2 1.5 (Dolomanov et al., 2009)'
_computing_structure_refinement 'SHELXL 2018/3 (Sheldrick, 2015)'
_computing_structure_solution 'SHELXT 2014/5 (Sheldrick, 2014)'
_diffrn_ambient_temperature 100.0
_diffrn_detector 'Bruker Photon 100 area detector'
_diffrn_detector_area_resol_mean 10.42
_diffrn_detector_type 'CMOS area detector'
_diffrn_measured_fraction_theta_full 1.000
_diffrn_measured_fraction_theta_max 0.999
_diffrn_measurement_device 'three-circle diffractometer'
_diffrn_measurement_device_type 'Bruker D8 Venture'
_diffrn_measurement_method '\w and \f shutterless scans'
_diffrn_radiation_monochromator 'mirror optics'
_diffrn_radiation_probe x-ray
_diffrn_radiation_type MoK\a
_diffrn_radiation_wavelength 0.71073
_diffrn_reflns_av_R_equivalents 0.0378
_diffrn_reflns_av_unetI/netI 0.0228
_diffrn_reflns_Laue_measured_fraction_full 1.000
_diffrn_reflns_Laue_measured_fraction_max 0.999
_diffrn_reflns_limit_h_max 11
_diffrn_reflns_limit_h_min -11
_diffrn_reflns_limit_k_max 17
_diffrn_reflns_limit_k_min -17
_diffrn_reflns_limit_l_max 20
_diffrn_reflns_limit_l_min -20
_diffrn_reflns_number 57965
_diffrn_reflns_point_group_measured_fraction_full 1.000
_diffrn_reflns_point_group_measured_fraction_max 0.999
_diffrn_reflns_theta_full 25.242
_diffrn_reflns_theta_max 26.454
_diffrn_reflns_theta_min 1.571
_diffrn_source 'microfocus sealed X-ray tube'
_diffrn_source_current 1.0
_diffrn_source_power 0.05
_diffrn_source_type 'Incoatec I\ms'
_diffrn_source_voltage 50.0
_diffrn_standards_number 0
_exptl_absorpt_coefficient_mu 7.911
_exptl_absorpt_correction_T_max 0.7454
_exptl_absorpt_correction_T_min 0.5302
_exptl_absorpt_correction_type multi-scan
_exptl_absorpt_process_details
;
SADABS-2016/2 (Bruker,2016/2) was used for absorption correction.
wR2(int) was 0.1158 before and 0.0491 after correction.
The Ratio of minimum to maximum transmission is 0.7113.
The \l/2 correction factor is Not present.
;
_exptl_crystal_colour colourless
_exptl_crystal_colour_primary colourless
_exptl_crystal_density_diffrn 1.878
_exptl_crystal_description plate
_exptl_crystal_F_000 973
_exptl_crystal_size_max 0.19
_exptl_crystal_size_mid 0.13
_exptl_crystal_size_min 0.04
_refine_diff_density_max 1.215
_refine_diff_density_min -1.036
_refine_diff_density_rms 0.296
_refine_ls_extinction_method none
_refine_ls_goodness_of_fit_ref 1.178
_refine_ls_hydrogen_treatment constr
_refine_ls_matrix_type full
_refine_ls_number_parameters 475
_refine_ls_number_reflns 7705
_refine_ls_number_restraints 0
_refine_ls_restrained_S_all 1.178
_refine_ls_R_factor_all 0.0312
_refine_ls_R_factor_gt 0.0218
_refine_ls_shift/su_max 0.001
_refine_ls_shift/su_mean 0.000
_refine_ls_structure_factor_coef Fsqd
_refine_ls_weighting_details 'w=1/[\s^2^(Fo^2^)+(0.0327P)^2^+2.3058P] where P=(Fo^2^+2Fc^2^)/3'
_refine_ls_weighting_scheme calc
_refine_ls_wR_factor_gt 0.0568
_refine_ls_wR_factor_ref 0.0679
_reflns_Friedel_coverage 0.000
_reflns_number_gt 6645
_reflns_number_total 7705
_reflns_threshold_expression 'I > 2\s(I)'
_cod_data_source_file d2dt00371f2.cif
_cod_data_source_block mo_il_60_tol_0m_a
_cod_database_code 7709702
_shelx_shelxl_version_number 2018/3
_shelx_space_group_comment
;
The symmetry employed for this shelxl refinement is uniquely defined
by the following loop, which should always be used as a source of
symmetry information in preference to the above space-group names.
They are only intended as comments.
;
_shelx_estimated_absorpt_t_max 0.743
_shelx_estimated_absorpt_t_min 0.315
_olex2_refinement_description
;
1. Fixed Uiso
 At 1.2 times of:
  All C(H) groups, All C(H,H) groups
 At 1.5 times of:
  All C(H,H,H) groups
2.a Ternary CH refined with riding coordinates:
 C00N(H00N), C00Q(H00Q), C01B(H01C), C01D(H01Y)
2.b Secondary CH2 refined with riding coordinates:
 C012(H01A,H01B), C019(H01S,H01T)
2.c Aromatic/amide H refined with riding coordinates:
 C00G(H00G), C00M(H00M), C00S(H00S), C00U(H00U), C00V(H00V), C00X(H00X),
 C00Y(H00Y), C00Z(H00Z), C010(H010), C013(H013), C015(H015), C01A(H01U)
2.d Idealised Me refined as rotating group:
 C014(H01M,H01N,H01O), C017(H01P,H01Q,H01R), C01C(H01V,H01W,H01X), C01E(H01D,
 H01E,H01F), C01F(H01G,H01H,H01I), C01G(H01J,H01K,H01L)
;
_olex2_date_sample_data_collection 2021-08-25
_olex2_date_sample_submission 2021-08-10
_olex2_exptl_crystal_mounting_method 'Frozen on a Mitegen cryoloop using Paretone oil.'
_olex2_submission_special_instructions 'No special instructions were received'

loop_
_space_group_symop_operation_xyz
'x, y, z'
'-x, -y, -z'

loop_
_atom_site_label
_atom_site_type_symbol
_atom_site_fract_x
_atom_site_fract_y
_atom_site_fract_z
_atom_site_U_iso_or_equiv
_atom_site_adp_type
_atom_site_occupancy
_atom_site_site_symmetry_order
_atom_site_calc_flag
_atom_site_refinement_flags_posn
_atom_site_refinement_flags_adp
_atom_site_refinement_flags_occupancy
_atom_site_disorder_assembly
_atom_site_disorder_group
Au01 Au 0.72279(2) 0.52081(2) 0.14600(2) 0.02413(6) Uani 1 1 d . . . . .
Au02 Au -0.21853(2) 0.50245(2) 0.34311(2) 0.02592(6) Uani 1 1 d . . . . .
O003 O 0.6219(4) 0.6686(2) 0.1246(2) 0.0338(7) Uani 1 1 d . . . . .
O004 O -0.1264(4) 0.6461(2) 0.2562(2) 0.0341(7) Uani 1 1 d . . . . .
F005 F 0.5980(4) 0.8825(3) 0.0515(3) 0.0717(11) Uani 1 1 d . . . . .
F006 F 0.3871(4) 0.8158(3) 0.1071(3) 0.0774(12) Uani 1 1 d . . . . .
O007 O 0.5850(3) 0.6987(2) -0.0175(2) 0.0321(7) Uani 1 1 d . . . . .
F008 F 0.0799(4) 0.7905(3) 0.1697(3) 0.0805(13) Uani 1 1 d . . . . .
F009 F 0.4564(5) 0.8815(3) -0.0366(3) 0.0797(12) Uani 1 1 d . . . . .
F00A F 0.0231(5) 0.8483(3) 0.2700(3) 0.0830(13) Uani 1 1 d . . . . .
N00B N -0.4515(4) 0.5523(3) 0.3579(2) 0.0267(8) Uani 1 1 d . . . . .
O00C O -0.1232(4) 0.6828(3) 0.3777(2) 0.0376(8) Uani 1 1 d . . . . .
N00D N 0.9517(4) 0.5618(3) 0.0982(2) 0.0236(8) Uani 1 1 d . . . . .
C00E C 0.5778(5) 0.7216(3) 0.0474(3) 0.0269(9) Uani 1 1 d . . . . .
C00F C 1.0483(5) 0.4788(3) 0.1027(3) 0.0222(9) Uani 1 1 d . . . . .
C00G C 1.0469(5) 0.2833(3) 0.1571(3) 0.0230(9) Uani 1 1 d . . . . .
H00G H 1.152714 0.277418 0.139954 0.028 Uiso 1 1 calc R U . . .
C00H C -0.1015(5) 0.7010(4) 0.2957(3) 0.0295(10) Uani 1 1 d . . . . .
C00I C -0.4332(5) 0.1860(3) 0.5336(3) 0.0290(10) Uani 1 1 d . . . . .
C00J C 0.9759(5) 0.3798(3) 0.1426(3) 0.0205(8) Uani 1 1 d . . . . .
C00K C 0.5043(5) 0.8270(4) 0.0417(3) 0.0368(11) Uani 1 1 d . . . . .
C00L C 0.8202(5) 0.3839(3) 0.1703(3) 0.0228(9) Uani 1 1 d . . . . .
C00M C -0.6932(5) 0.4910(4) 0.4347(3) 0.0299(10) Uani 1 1 d . . . . .
H00M H -0.755506 0.436060 0.474521 0.036 Uiso 1 1 calc R U . . .
C00N C 1.0399(5) 0.0893(3) 0.2154(3) 0.0340(11) Uani 1 1 d . . . . .
H00N H 0.959461 0.042223 0.225861 0.041 Uiso 1 1 calc R U . . .
C00O C 0.9647(5) 0.1950(3) 0.1966(3) 0.0264(9) Uani 1 1 d . . . . .
C00P C -0.5408(5) 0.4726(4) 0.4156(3) 0.0264(9) Uani 1 1 d . . . . .
C00Q C -0.5010(5) 0.0836(4) 0.5988(3) 0.0354(11) Uani 1 1 d . . . . .
H00Q H -0.423301 0.027704 0.597194 0.042 Uiso 1 1 calc R U . . .
F00R F -0.1311(4) 0.8667(3) 0.1819(3) 0.1121(19) Uani 1 1 d . . . . .
C00S C 1.1556(5) 0.6722(3) 0.0330(3) 0.0316(10) Uani 1 1 d . . . . .
H00S H 1.190777 0.739702 0.009055 0.038 Uiso 1 1 calc R U . . .
C00T C -0.4590(5) 0.3710(3) 0.4510(3) 0.0243(9) Uani 1 1 d . . . . .
C00U C -0.5121(5) 0.6478(4) 0.3197(3) 0.0319(10) Uani 1 1 d . . . . .
H00U H -0.448649 0.702003 0.279573 0.038 Uiso 1 1 calc R U . . .
C00V C -0.2797(5) 0.1889(4) 0.4999(3) 0.0309(10) Uani 1 1 d . . . . .
H00V H -0.219429 0.126253 0.516362 0.037 Uiso 1 1 calc R U . . .
C00W C -0.0348(6) 0.8034(4) 0.2278(4) 0.0401(12) Uani 1 1 d . . . . .
C00X C 1.0047(5) 0.6558(3) 0.0644(3) 0.0273(9) Uani 1 1 d . . . . .
H00X H 0.936569 0.712916 0.061801 0.033 Uiso 1 1 calc R U . . .
C00Y C 0.8094(5) 0.2044(3) 0.2223(3) 0.0315(10) Uani 1 1 d . . . . .
H00Y H 0.753260 0.144295 0.249172 0.038 Uiso 1 1 calc R U . . .
C00Z C -0.5225(5) 0.2771(3) 0.5087(3) 0.0258(9) Uani 1 1 d . . . . .
H00Z H -0.627319 0.275432 0.531062 0.031 Uiso 1 1 calc R U . . .
C010 C 1.1999(5) 0.4917(3) 0.0720(3) 0.0254(9) Uani 1 1 d . . . . .
H010 H 1.266823 0.433922 0.074737 0.031 Uiso 1 1 calc R U . . .
C011 C 0.7359(5) 0.2987(3) 0.2095(3) 0.0308(10) Uani 1 1 d . . . . .
C012 C 0.5342(5) 0.4368(3) 0.1932(3) 0.0306(10) Uani 1 1 d . . . . .
H01A H 0.463917 0.460916 0.236277 0.037 Uiso 1 1 calc R U . . .
H01B H 0.483346 0.448972 0.140558 0.037 Uiso 1 1 calc R U . . .
C013 C 1.2540(5) 0.5895(3) 0.0371(3) 0.0302(10) Uani 1 1 d . . . . .
H013 H 1.358374 0.599202 0.016098 0.036 Uiso 1 1 calc R U . . .
C014 C -0.6385(6) 0.0651(4) 0.5682(4) 0.0465(13) Uani 1 1 d . . . . .
H01M H -0.721704 0.112942 0.576725 0.070 Uiso 1 1 calc R U . . .
H01N H -0.667402 -0.006005 0.605308 0.070 Uiso 1 1 calc R U . . .
H01O H -0.615014 0.076624 0.503048 0.070 Uiso 1 1 calc R U . . .
C015 C -0.6642(6) 0.6700(4) 0.3367(3) 0.0371(11) Uani 1 1 d . . . . .
H015 H -0.705604 0.738320 0.308669 0.044 Uiso 1 1 calc R U . . .
C016 C -0.2124(5) 0.2812(3) 0.4427(3) 0.0291(10) Uani 1 1 d . . . . .
C017 C -0.5351(7) 0.0750(4) 0.6973(3) 0.0497(14) Uani 1 1 d . . . . .
H01P H -0.443024 0.083299 0.715967 0.075 Uiso 1 1 calc R U . . .
H01Q H -0.573494 0.007170 0.738162 0.075 Uiso 1 1 calc R U . . .
H01R H -0.610768 0.129031 0.701434 0.075 Uiso 1 1 calc R U . . .
C018 C -0.3049(5) 0.3692(3) 0.4206(3) 0.0243(9) Uani 1 1 d . . . . .
C019 C -0.0225(5) 0.4128(4) 0.3608(3) 0.0315(10) Uani 1 1 d . . . . .
H01S H 0.047171 0.434669 0.301559 0.038 Uiso 1 1 calc R U . . .
H01T H 0.025733 0.423076 0.406016 0.038 Uiso 1 1 calc R U . . .
C01A C -0.7551(5) 0.5909(4) 0.3953(3) 0.0346(11) Uani 1 1 d . . . . .
H01U H -0.860165 0.604561 0.408811 0.042 Uiso 1 1 calc R U . . .
C01B C 0.5709(6) 0.3219(4) 0.2422(5) 0.0520(15) Uani 1 1 d . . . . .
H01C H 0.567430 0.310561 0.307870 0.062 Uiso 1 1 calc R U . . .
C01C C 0.0634(6) 0.2279(4) 0.4513(4) 0.0477(13) Uani 1 1 d . . . . .
H01V H 0.054214 0.237750 0.508630 0.072 Uiso 1 1 calc R U . . .
H01W H 0.164485 0.244308 0.416333 0.072 Uiso 1 1 calc R U . . .
H01X H 0.046173 0.155994 0.465979 0.072 Uiso 1 1 calc R U . . .
C01D C -0.0502(5) 0.2974(4) 0.3951(4) 0.0411(12) Uani 1 1 d . . . . .
H01Y H -0.040706 0.282330 0.339192 0.049 Uiso 1 1 calc R U . . .
C01E C 0.4629(6) 0.2524(4) 0.2463(5) 0.0542(15) Uani 1 1 d . . . . .
H01D H 0.466971 0.253629 0.184878 0.081 Uiso 1 1 calc R U . . .
H01E H 0.361522 0.274663 0.267727 0.081 Uiso 1 1 calc R U . . .
H01F H 0.487497 0.182065 0.289237 0.081 Uiso 1 1 calc R U . . .
C01F C 1.1053(10) 0.0500(5) 0.3053(6) 0.095(3) Uani 1 1 d . . . . .
H01G H 1.194061 0.087887 0.295282 0.143 Uiso 1 1 calc R U . . .
H01H H 1.133904 -0.023772 0.324749 0.143 Uiso 1 1 calc R U . . .
H01I H 1.029675 0.060594 0.353337 0.143 Uiso 1 1 calc R U . . .
C01G C 1.1519(10) 0.0837(5) 0.1387(5) 0.114(4) Uani 1 1 d . . . . .
H01J H 1.102035 0.097253 0.086019 0.171 Uiso 1 1 calc R U . . .
H01K H 1.202354 0.014768 0.157771 0.171 Uiso 1 1 calc R U . . .
H01L H 1.226166 0.135376 0.121077 0.171 Uiso 1 1 calc R U . . .

loop_
_atom_site_aniso_label
_atom_site_aniso_U_11
_atom_site_aniso_U_22
_atom_site_aniso_U_33
_atom_site_aniso_U_23
_atom_site_aniso_U_13
_atom_site_aniso_U_12
Au01 0.02645(10) 0.02296(9) 0.02401(9) -0.00973(7) -0.00800(7) 0.00220(6)
Au02 0.02728(10) 0.02869(10) 0.02353(9) -0.01073(7) -0.00483(7) -0.00552(7)
O003 0.0418(19) 0.0281(17) 0.0360(18) -0.0172(15) -0.0142(15) 0.0101(14)
O004 0.045(2) 0.0314(18) 0.0273(17) -0.0101(14) -0.0064(14) -0.0122(15)
F005 0.060(2) 0.0414(19) 0.131(3) -0.053(2) -0.016(2) 0.0000(16)
F006 0.057(2) 0.046(2) 0.088(3) -0.0100(19) 0.0280(19) 0.0189(16)
O007 0.0382(18) 0.0299(17) 0.0263(16) -0.0091(14) -0.0062(13) -0.0020(14)
F008 0.081(3) 0.067(2) 0.096(3) -0.051(2) 0.053(2) -0.049(2)
F009 0.123(3) 0.043(2) 0.066(2) -0.0160(18) -0.042(2) 0.040(2)
F00A 0.143(4) 0.042(2) 0.074(3) -0.0255(19) -0.012(2) -0.040(2)
N00B 0.030(2) 0.029(2) 0.0246(19) -0.0131(16) -0.0065(15) -0.0023(16)
O00C 0.0412(19) 0.043(2) 0.0353(19) -0.0233(16) 0.0024(15) -0.0105(15)
N00D 0.030(2) 0.0211(18) 0.0196(17) -0.0067(14) -0.0072(14) -0.0011(15)
C00E 0.019(2) 0.021(2) 0.036(3) -0.0068(19) -0.0034(18) -0.0027(16)
C00F 0.031(2) 0.022(2) 0.0144(19) -0.0061(16) -0.0066(17) -0.0027(17)
C00G 0.022(2) 0.023(2) 0.023(2) -0.0074(17) -0.0049(16) -0.0031(16)
C00H 0.021(2) 0.034(3) 0.034(3) -0.015(2) -0.0062(18) 0.0047(18)
C00I 0.031(2) 0.028(2) 0.029(2) -0.0107(19) -0.0081(19) -0.0015(18)
C00J 0.023(2) 0.022(2) 0.0146(18) -0.0045(16) -0.0055(15) -0.0028(16)
C00K 0.036(3) 0.029(3) 0.040(3) -0.011(2) -0.002(2) 0.001(2)
C00L 0.029(2) 0.018(2) 0.021(2) -0.0073(17) -0.0068(17) -0.0001(17)
C00M 0.027(2) 0.041(3) 0.028(2) -0.019(2) -0.0097(18) 0.0017(19)
C00N 0.036(3) 0.020(2) 0.040(3) -0.0046(19) -0.008(2) -0.0046(19)
C00O 0.033(2) 0.019(2) 0.025(2) -0.0043(17) -0.0081(18) -0.0033(17)
C00P 0.030(2) 0.035(2) 0.020(2) -0.0146(18) -0.0072(17) -0.0019(18)
C00Q 0.039(3) 0.027(2) 0.036(3) -0.007(2) -0.010(2) 0.000(2)
F00R 0.054(2) 0.073(3) 0.124(4) 0.053(3) -0.026(2) -0.015(2)
C00S 0.049(3) 0.023(2) 0.025(2) -0.0071(18) -0.010(2) -0.013(2)
C00T 0.025(2) 0.030(2) 0.022(2) -0.0129(18) -0.0079(17) -0.0012(18)
C00U 0.042(3) 0.031(2) 0.026(2) -0.013(2) -0.013(2) 0.002(2)
C00V 0.031(2) 0.031(2) 0.031(2) -0.013(2) -0.0083(19) 0.0030(19)
C00W 0.041(3) 0.033(3) 0.045(3) -0.017(2) -0.001(2) -0.008(2)
C00X 0.042(3) 0.019(2) 0.023(2) -0.0086(17) -0.0085(19) -0.0043(18)
C00Y 0.033(2) 0.024(2) 0.034(2) -0.0055(19) -0.0039(19) -0.0097(19)
C00Z 0.025(2) 0.035(2) 0.022(2) -0.0137(19) -0.0037(17) -0.0052(18)
C010 0.027(2) 0.025(2) 0.025(2) -0.0088(18) -0.0072(17) -0.0039(18)
C011 0.027(2) 0.030(2) 0.033(2) -0.010(2) -0.0026(19) -0.0059(19)
C012 0.024(2) 0.037(3) 0.033(2) -0.016(2) -0.0059(19) -0.0003(19)
C013 0.033(2) 0.032(2) 0.028(2) -0.0111(19) -0.0048(19) -0.0119(19)
C014 0.049(3) 0.035(3) 0.050(3) -0.007(2) -0.013(3) -0.012(2)
C015 0.049(3) 0.033(3) 0.033(3) -0.015(2) -0.018(2) 0.011(2)
C016 0.028(2) 0.032(2) 0.030(2) -0.014(2) -0.0085(19) -0.0003(19)
C017 0.069(4) 0.037(3) 0.035(3) -0.004(2) -0.005(3) -0.013(3)
C018 0.024(2) 0.028(2) 0.023(2) -0.0107(18) -0.0045(17) -0.0045(17)
C019 0.022(2) 0.042(3) 0.034(2) -0.017(2) -0.0077(19) -0.0017(19)
C01A 0.035(3) 0.044(3) 0.032(2) -0.021(2) -0.014(2) 0.008(2)
C01B 0.030(3) 0.045(3) 0.078(4) -0.024(3) -0.002(3) -0.005(2)
C01C 0.035(3) 0.053(3) 0.048(3) -0.015(3) -0.006(2) 0.003(2)
C01D 0.030(3) 0.048(3) 0.043(3) -0.017(2) -0.006(2) 0.000(2)
C01E 0.032(3) 0.049(3) 0.080(4) -0.026(3) -0.001(3) -0.010(2)
C01F 0.137(7) 0.041(4) 0.125(7) -0.028(4) -0.099(6) 0.033(4)
C01G 0.150(8) 0.025(3) 0.102(6) -0.008(4) 0.072(6) 0.010(4)

loop_
_atom_type_symbol
_atom_type_description
_atom_type_scat_dispersion_real
_atom_type_scat_dispersion_imag
_atom_type_scat_source
Au Au -2.0133 8.8022 'International Tables Vol C Tables 4.2.6.8 and 6.1.1.4'
C C 0.0033 0.0016 'International Tables Vol C Tables 4.2.6.8 and 6.1.1.4'
F F 0.0171 0.0103 'International Tables Vol C Tables 4.2.6.8 and 6.1.1.4'
N N 0.0061 0.0033 'International Tables Vol C Tables 4.2.6.8 and 6.1.1.4'
O O 0.0106 0.0060 'International Tables Vol C Tables 4.2.6.8 and 6.1.1.4'
H H 0.0000 0.0000 'International Tables Vol C Tables 4.2.6.8 and 6.1.1.4'

loop_
_geom_angle_atom_site_label_1
_geom_angle_atom_site_label_2
_geom_angle_atom_site_label_3
_geom_angle
_geom_angle_site_symmetry_1
_geom_angle_site_symmetry_3
_geom_angle_publ_flag
O003 Au01 Au02 87.74(8) . 1_655 ?
O003 Au01 N00D 98.56(13) . . ?
N00D Au01 Au02 85.43(9) . 1_655 ?
C00L Au01 Au02 89.84(12) . 1_655 ?
C00L Au01 O003 177.49(14) . . ?
C00L Au01 N00D 80.58(15) . . ?
C00L Au01 C012 81.27(17) . . ?
C012 Au01 Au02 97.49(13) . 1_655 ?
C012 Au01 O003 99.69(16) . . ?
C012 Au01 N00D 161.61(16) . . ?
O004 Au02 Au01 79.93(8) . 1_455 ?
O004 Au02 N00B 99.19(13) . . ?
N00B Au02 Au01 83.27(9) . 1_455 ?
C018 Au02 Au01 98.52(12) . 1_455 ?
C018 Au02 O004 178.45(14) . . ?
C018 Au02 N00B 80.65(16) . . ?
C018 Au02 C019 81.61(18) . . ?
C019 Au02 Au01 102.73(13) . 1_455 ?
C019 Au02 O004 98.64(16) . . ?
C019 Au02 N00B 161.94(16) . . ?
C00E O003 Au01 117.6(3) . . ?
C00H O004 Au02 116.2(3) . . ?
C00P N00B Au02 112.1(3) . . ?
C00U N00B Au02 127.7(3) . . ?
C00U N00B C00P 120.3(4) . . ?
C00F N00D Au01 112.5(3) . . ?
C00X N00D Au01 127.7(3) . . ?
C00X N00D C00F 119.7(4) . . ?
O003 C00E C00K 112.0(4) . . ?
O007 C00E O003 128.7(4) . . ?
O007 C00E C00K 119.2(4) . . ?
N00D C00F C00J 114.3(4) . . ?
N00D C00F C010 120.3(4) . . ?
C010 C00F C00J 125.4(4) . . ?
C00J C00G H00G 119.6 . . ?
C00J C00G C00O 120.7(4) . . ?
C00O C00G H00G 119.6 . . ?
O004 C00H C00W 112.7(4) . . ?
O00C C00H O004 129.0(4) . . ?
O00C C00H C00W 118.3(4) . . ?
C00V C00I C00Q 119.8(4) . . ?
C00Z C00I C00Q 120.6(4) . . ?
C00Z C00I C00V 119.5(4) . . ?
C00G C00J C00F 126.6(4) . . ?
C00G C00J C00L 117.3(4) . . ?
C00L C00J C00F 116.1(4) . . ?
F005 C00K F006 107.2(5) . . ?
F005 C00K C00E 111.6(4) . . ?
F006 C00K C00E 111.1(4) . . ?
F009 C00K F005 107.2(4) . . ?
F009 C00K F006 106.8(4) . . ?
F009 C00K C00E 112.7(4) . . ?
C00J C00L Au01 116.4(3) . . ?
C011 C00L Au01 120.1(3) . . ?
C011 C00L C00J 123.5(4) . . ?
C00P C00M H00M 120.3 . . ?
C00P C00M C01A 119.4(5) . . ?
C01A C00M H00M 120.3 . . ?
C00O C00N H00N 106.9 . . ?
C00O C00N C01F 109.6(4) . . ?
C01F C00N H00N 106.9 . . ?
C01G C00N H00N 106.9 . . ?
C01G C00N C00O 114.0(4) . . ?
C01G C00N C01F 112.1(6) . . ?
C00G C00O C00N 121.6(4) . . ?
C00G C00O C00Y 119.2(4) . . ?
C00Y C00O C00N 119.2(4) . . ?
N00B C00P C00M 120.0(4) . . ?
N00B C00P C00T 114.3(4) . . ?
C00M C00P C00T 125.7(4) . . ?
C00I C00Q H00Q 107.2 . . ?
C014 C00Q C00I 112.3(4) . . ?
C014 C00Q H00Q 107.2 . . ?
C017 C00Q C00I 111.1(4) . . ?
C017 C00Q H00Q 107.2 . . ?
C017 C00Q C014 111.5(4) . . ?
C00X C00S H00S 120.5 . . ?
C013 C00S H00S 120.5 . . ?
C013 C00S C00X 119.0(4) . . ?
C00Z C00T C00P 126.2(4) . . ?
C018 C00T C00P 116.3(4) . . ?
C018 C00T C00Z 117.5(4) . . ?
N00B C00U H00U 119.1 . . ?
N00B C00U C015 121.8(5) . . ?
C015 C00U H00U 119.1 . . ?
C00I C00V H00V 119.2 . . ?
C016 C00V C00I 121.7(4) . . ?
C016 C00V H00V 119.2 . . ?
F008 C00W F00A 103.2(4) . . ?
F008 C00W C00H 112.0(4) . . ?
F00A C00W C00H 111.7(4) . . ?
F00R C00W F008 108.4(5) . . ?
F00R C00W F00A 108.5(5) . . ?
F00R C00W C00H 112.4(4) . . ?
N00D C00X C00S 121.9(4) . . ?
N00D C00X H00X 119.0 . . ?
C00S C00X H00X 119.0 . . ?
C00O C00Y H00Y 119.2 . . ?
C011 C00Y C00O 121.6(4) . . ?
C011 C00Y H00Y 119.2 . . ?
C00I C00Z C00T 120.4(4) . . ?
C00I C00Z H00Z 119.8 . . ?
C00T C00Z H00Z 119.8 . . ?
C00F C010 H010 120.2 . . ?
C00F C010 C013 119.6(4) . . ?
C013 C010 H010 120.2 . . ?
C00L C011 C00Y 117.7(4) . . ?
C00L C011 C01B 113.5(4) . . ?
C00Y C011 C01B 128.4(4) . . ?
Au01 C012 H01A 109.2 . . ?
Au01 C012 H01B 109.2 . . ?
H01A C012 H01B 107.9 . . ?
C01B C012 Au01 112.2(3) . . ?
C01B C012 H01A 109.2 . . ?
C01B C012 H01B 109.2 . . ?
C00S C013 C010 119.5(4) . . ?
C00S C013 H013 120.3 . . ?
C010 C013 H013 120.3 . . ?
C00Q C014 H01M 109.5 . . ?
C00Q C014 H01N 109.5 . . ?
C00Q C014 H01O 109.5 . . ?
H01M C014 H01N 109.5 . . ?
H01M C014 H01O 109.5 . . ?
H01N C014 H01O 109.5 . . ?
C00U C015 H015 120.7 . . ?
C00U C015 C01A 118.6(4) . . ?
C01A C015 H015 120.7 . . ?
C00V C016 C01D 128.4(4) . . ?
C018 C016 C00V 116.7(4) . . ?
C018 C016 C01D 114.7(4) . . ?
C00Q C017 H01P 109.5 . . ?
C00Q C017 H01Q 109.5 . . ?
C00Q C017 H01R 109.5 . . ?
H01P C017 H01Q 109.5 . . ?
H01P C017 H01R 109.5 . . ?
H01Q C017 H01R 109.5 . . ?
C00T C018 Au02 116.5(3) . . ?
C016 C018 Au02 119.3(3) . . ?
C016 C018 C00T 124.3(4) . . ?
Au02 C019 H01S 109.3 . . ?
Au02 C019 H01T 109.3 . . ?
H01S C019 H01T 107.9 . . ?
C01D C019 Au02 111.7(3) . . ?
C01D C019 H01S 109.3 . . ?
C01D C019 H01T 109.3 . . ?
C00M C01A H01U 120.0 . . ?
C015 C01A C00M 120.0(5) . . ?
C015 C01A H01U 120.0 . . ?
C011 C01B H01C 104.4 . . ?
C012 C01B C011 108.6(4) . . ?
C012 C01B H01C 104.4 . . ?
C01E C01B C011 116.6(5) . . ?
C01E C01B C012 116.8(5) . . ?
C01E C01B H01C 104.4 . . ?
H01V C01C H01W 109.5 . . ?
H01V C01C H01X 109.5 . . ?
H01W C01C H01X 109.5 . . ?
C01D C01C H01V 109.5 . . ?
C01D C01C H01W 109.5 . . ?
C01D C01C H01X 109.5 . . ?
C016 C01D C019 107.9(4) . . ?
C016 C01D H01Y 106.9 . . ?
C019 C01D H01Y 106.9 . . ?
C01C C01D C016 114.7(4) . . ?
C01C C01D C019 113.1(4) . . ?
C01C C01D H01Y 106.9 . . ?
C01B C01E H01D 109.5 . . ?
C01B C01E H01E 109.5 . . ?
C01B C01E H01F 109.5 . . ?
H01D C01E H01E 109.5 . . ?
H01D C01E H01F 109.5 . . ?
H01E C01E H01F 109.5 . . ?
C00N C01F H01G 109.5 . . ?
C00N C01F H01H 109.5 . . ?
C00N C01F H01I 109.5 . . ?
H01G C01F H01H 109.5 . . ?
H01G C01F H01I 109.5 . . ?
H01H C01F H01I 109.5 . . ?
C00N C01G H01J 109.5 . . ?
C00N C01G H01K 109.5 . . ?
C00N C01G H01L 109.5 . . ?
H01J C01G H01K 109.5 . . ?
H01J C01G H01L 109.5 . . ?
H01K C01G H01L 109.5 . . ?

loop_
_geom_bond_atom_site_label_1
_geom_bond_atom_site_label_2
_geom_bond_distance
_geom_bond_site_symmetry_2
_geom_bond_publ_flag
Au01 Au02 3.2323(3) 1_655 ?
Au01 O003 2.105(3) . ?
Au01 N00D 2.139(4) . ?
Au01 C00L 1.952(4) . ?
Au01 C012 2.054(4) . ?
Au02 O004 2.113(3) . ?
Au02 N00B 2.145(4) . ?
Au02 C018 1.955(4) . ?
Au02 C019 2.050(4) . ?
O003 C00E 1.273(5) . ?
O004 C00H 1.264(5) . ?
F005 C00K 1.310(6) . ?
F006 C00K 1.319(6) . ?
O007 C00E 1.211(5) . ?
F008 C00W 1.309(6) . ?
F009 C00K 1.305(6) . ?
F00A C00W 1.322(6) . ?
N00B C00P 1.372(6) . ?
N00B C00U 1.334(6) . ?
O00C C00H 1.220(5) . ?
N00D C00F 1.367(5) . ?
N00D C00X 1.335(5) . ?
C00E C00K 1.539(6) . ?
C00F C00J 1.471(5) . ?
C00F C010 1.378(6) . ?
C00G H00G 0.9500 . ?
C00G C00J 1.389(6) . ?
C00G C00O 1.394(6) . ?
C00H C00W 1.530(6) . ?
C00I C00Q 1.524(6) . ?
C00I C00V 1.395(6) . ?
C00I C00Z 1.389(6) . ?
C00J C00L 1.400(6) . ?
C00L C011 1.371(6) . ?
C00M H00M 0.9500 . ?
C00M C00P 1.374(6) . ?
C00M C01A 1.389(7) . ?
C00N H00N 1.0000 . ?
C00N C00O 1.507(6) . ?
C00N C01F 1.534(8) . ?
C00N C01G 1.465(8) . ?
C00O C00Y 1.396(6) . ?
C00P C00T 1.476(6) . ?
C00Q H00Q 1.0000 . ?
C00Q C014 1.521(7) . ?
C00Q C017 1.518(7) . ?
F00R C00W 1.275(6) . ?
C00S H00S 0.9500 . ?
C00S C00X 1.380(6) . ?
C00S C013 1.373(7) . ?
C00T C00Z 1.396(6) . ?
C00T C018 1.391(6) . ?
C00U H00U 0.9500 . ?
C00U C015 1.378(7) . ?
C00V H00V 0.9500 . ?
C00V C016 1.392(6) . ?
C00X H00X 0.9500 . ?
C00Y H00Y 0.9500 . ?
C00Y C011 1.375(6) . ?
C00Z H00Z 0.9500 . ?
C010 H010 0.9500 . ?
C010 C013 1.388(6) . ?
C011 C01B 1.531(7) . ?
C012 H01A 0.9900 . ?
C012 H01B 0.9900 . ?
C012 C01B 1.520(7) . ?
C013 H013 0.9500 . ?
C014 H01M 0.9800 . ?
C014 H01N 0.9800 . ?
C014 H01O 0.9800 . ?
C015 H015 0.9500 . ?
C015 C01A 1.378(7) . ?
C016 C018 1.372(6) . ?
C016 C01D 1.521(6) . ?
C017 H01P 0.9800 . ?
C017 H01Q 0.9800 . ?
C017 H01R 0.9800 . ?
C019 H01S 0.9900 . ?
C019 H01T 0.9900 . ?
C019 C01D 1.542(7) . ?
C01A H01U 0.9500 . ?
C01B H01C 1.0000 . ?
C01B C01E 1.459(7) . ?
C01C H01V 0.9800 . ?
C01C H01W 0.9800 . ?
C01C H01X 0.9800 . ?
C01C C01D 1.493(7) . ?
C01D H01Y 1.0000 . ?
C01E H01D 0.9800 . ?
C01E H01E 0.9800 . ?
C01E H01F 0.9800 . ?
C01F H01G 0.9800 . ?
C01F H01H 0.9800 . ?
C01F H01I 0.9800 . ?
C01G H01J 0.9800 . ?
C01G H01K 0.9800 . ?
C01G H01L 0.9800 . ?

loop_
_geom_torsion_atom_site_label_1
_geom_torsion_atom_site_label_2
_geom_torsion_atom_site_label_3
_geom_torsion_atom_site_label_4
_geom_torsion
_geom_torsion_site_symmetry_1
_geom_torsion_site_symmetry_2
_geom_torsion_site_symmetry_3
_geom_torsion_site_symmetry_4
_geom_torsion_publ_flag
Au01 O003 C00E O007 0.4(6) . . . . ?
Au01 O003 C00E C00K 179.1(3) . . . . ?
Au01 N00D C00F C00J -2.5(4) . . . . ?
Au01 N00D C00F C010 178.0(3) . . . . ?
Au01 N00D C00X C00S -177.9(3) . . . . ?
Au01 C00L C011 C00Y 177.8(3) . . . . ?
Au01 C00L C011 C01B -7.9(6) . . . . ?
Au01 C012 C01B C011 -22.2(6) . . . . ?
Au01 C012 C01B C01E -156.5(4) . . . . ?
Au02 O004 C00H O00C 0.0(6) . . . . ?
Au02 O004 C00H C00W 180.0(3) . . . . ?
Au02 N00B C00P C00M 178.5(3) . . . . ?
Au02 N00B C00P C00T -2.5(4) . . . . ?
Au02 N00B C00U C015 -178.4(3) . . . . ?
Au02 C019 C01D C016 -23.6(5) . . . . ?
Au02 C019 C01D C01C -151.6(4) . . . . ?
O003 C00E C00K F005 60.3(5) . . . . ?
O003 C00E C00K F006 -59.3(6) . . . . ?
O003 C00E C00K F009 -179.0(4) . . . . ?
O004 C00H C00W F008 -49.7(6) . . . . ?
O004 C00H C00W F00A -165.0(4) . . . . ?
O004 C00H C00W F00R 72.7(6) . . . . ?
O007 C00E C00K F005 -120.7(5) . . . . ?
O007 C00E C00K F006 119.7(5) . . . . ?
O007 C00E C00K F009 -0.1(6) . . . . ?
N00B C00P C00T C00Z -178.3(4) . . . . ?
N00B C00P C00T C018 -0.8(5) . . . . ?
N00B C00U C015 C01A 0.3(7) . . . . ?
O00C C00H C00W F008 130.2(5) . . . . ?
O00C C00H C00W F00A 14.9(6) . . . . ?
O00C C00H C00W F00R -107.4(6) . . . . ?
N00D C00F C00J C00G -178.6(4) . . . . ?
N00D C00F C00J C00L 0.0(5) . . . . ?
N00D C00F C010 C013 0.5(6) . . . . ?
C00F N00D C00X C00S 0.2(6) . . . . ?
C00F C00J C00L Au01 2.9(5) . . . . ?
C00F C00J C00L C011 -179.3(4) . . . . ?
C00F C010 C013 C00S -0.4(6) . . . . ?
C00G C00J C00L Au01 -178.4(3) . . . . ?
C00G C00J C00L C011 -0.6(6) . . . . ?
C00G C00O C00Y C011 0.0(7) . . . . ?
C00I C00V C016 C018 -0.5(6) . . . . ?
C00I C00V C016 C01D -175.6(5) . . . . ?
C00J C00F C010 C013 -178.9(4) . . . . ?
C00J C00G C00O C00N -178.2(4) . . . . ?
C00J C00G C00O C00Y -0.5(6) . . . . ?
C00J C00L C011 C00Y 0.1(7) . . . . ?
C00J C00L C011 C01B 174.4(4) . . . . ?
C00L C011 C01B C012 19.4(6) . . . . ?
C00L C011 C01B C01E 153.9(5) . . . . ?
C00M C00P C00T C00Z 0.6(7) . . . . ?
C00M C00P C00T C018 178.0(4) . . . . ?
C00N C00O C00Y C011 177.8(4) . . . . ?
C00O C00G C00J C00F 179.4(4) . . . . ?
C00O C00G C00J C00L 0.8(6) . . . . ?
C00O C00Y C011 C00L 0.2(7) . . . . ?
C00O C00Y C011 C01B -173.1(5) . . . . ?
C00P N00B C00U C015 0.3(6) . . . . ?
C00P C00M C01A C015 0.9(7) . . . . ?
C00P C00T C00Z C00I 177.0(4) . . . . ?
C00P C00T C018 Au02 4.2(5) . . . . ?
C00P C00T C018 C016 -176.8(4) . . . . ?
C00Q C00I C00V C016 -177.8(4) . . . . ?
C00Q C00I C00Z C00T 178.3(4) . . . . ?
C00U N00B C00P C00M -0.4(6) . . . . ?
C00U N00B C00P C00T 178.6(4) . . . . ?
C00U C015 C01A C00M -0.9(7) . . . . ?
C00V C00I C00Q C014 -129.9(5) . . . . ?
C00V C00I C00Q C017 104.4(5) . . . . ?
C00V C00I C00Z C00T -0.5(6) . . . . ?
C00V C016 C018 Au02 178.5(3) . . . . ?
C00V C016 C018 C00T -0.5(6) . . . . ?
C00V C016 C01D C019 -165.7(4) . . . . ?
C00V C016 C01D C01C -38.6(7) . . . . ?
C00X N00D C00F C00J 179.1(3) . . . . ?
C00X N00D C00F C010 -0.4(6) . . . . ?
C00X C00S C013 C010 0.3(6) . . . . ?
C00Y C011 C01B C012 -167.1(5) . . . . ?
C00Y C011 C01B C01E -32.6(9) . . . . ?
C00Z C00I C00Q C014 51.3(6) . . . . ?
C00Z C00I C00Q C017 -74.4(6) . . . . ?
C00Z C00I C00V C016 1.0(7) . . . . ?
C00Z C00T C018 Au02 -178.1(3) . . . . ?
C00Z C00T C018 C016 0.9(6) . . . . ?
C010 C00F C00J C00G 0.8(6) . . . . ?
C010 C00F C00J C00L 179.4(4) . . . . ?
C013 C00S C00X N00D -0.2(6) . . . . ?
C018 C00T C00Z C00I -0.4(6) . . . . ?
C018 C016 C01D C019 19.1(6) . . . . ?
C018 C016 C01D C01C 146.2(5) . . . . ?
C01A C00M C00P N00B -0.2(6) . . . . ?
C01A C00M C00P C00T -179.0(4) . . . . ?
C01D C016 C018 Au02 -5.7(5) . . . . ?
C01D C016 C018 C00T 175.3(4) . . . . ?
C01F C00N C00O C00G 80.6(6) . . . . ?
C01F C00N C00O C00Y -97.1(6) . . . . ?
C01G C00N C00O C00G -45.9(7) . . . . ?
C01G C00N C00O C00Y 136.4(6) . . . . ?
